data_2106530
loop_
_publ_author_name
'Johansson, L.G.'
'Lindqvist, O.'

_publ_section_title
;
 Manganese(II) sulfite trihydrate
;
_journal_name_full 'Acta Crystallographica B (24,1968-38,1982)'
_journal_page_first 2739
_journal_page_last 2741
_journal_volume 36
_journal_year 1980
_chemical_formula_sum 'H6 Mn O6 S'
_chemical_name_systematic 'Mn (S O3) (H2 O)3'
_space_group_IT_number 14
_symmetry_space_group_name_Hall '-P 2yn'
_symmetry_space_group_name_H-M 'P 1 21/n 1'
_cell_angle_alpha 90
_cell_angle_beta 96.1
_cell_angle_gamma 90
_cell_formula_units_Z 4
_cell_length_a 6.659
_cell_length_b 8.92
_cell_length_c 8.806
_cell_volume 520.100
_citation_journal_id_ASTM ACBCAR
_cod_data_source_file Johansson_ACBCAR_1980_61.cif
_cod_data_source_block H6Mn1O6S1
_cod_original_cell_volume 520.0996
_cod_original_sg_symbol_Hall '-P 2ybc (x-z,y,z)'
_cod_original_formula_sum 'H6 Mn1 O6 S1'
_cod_database_code 2106530

loop_
_symmetry_equiv_pos_as_xyz
x,y,z
-x+1/2,y+1/2,-z+1/2
-x,-y,-z
x-1/2,-y-1/2,z-1/2

loop_
_atom_site_label
_atom_site_type_symbol
_atom_site_fract_x
_atom_site_fract_y
_atom_site_fract_z
_atom_site_occupancy
_atom_site_U_iso_or_equiv
O4 O-2 0.1106 0.3472 0.1444 1 0.0
S1 S+4 0.8255 0.0701 0.3263 1 0.0
O2 O-2 0.7231 0.1415 0.1806 1 0.0
O5 O-2 0.263 0.0443 0.0734 1 0.0
Mn1 Mn+2 0.43045 0.24605 0.1429 1 0.0
O1 O-2 0.9557 0.1983 0.4045 1 0.0
O3 O-2 0.5206 0.4632 0.2325 1 0.0
O6 O-2 0.3631 0.1665 0.3746 1 0.0
